data_7020828
loop_
_publ_author_name
'Dey, Rajdip'
'Bhattacharya, Biswajit'
'Colacio, Enrique'
'Ghoshal, Debajyoti'

_publ_section_title
;
 Fabrication of metal-organic hybrid architectures using bridging diphenyl
 phosphate: Syntheses, characterization, magnetic properties and the
 effect of weak interactions on their crystal packing.
;
_journal_issue 6
_journal_name_full 'Dalton transactions (Cambridge, England : 2003)'
_journal_page_first 2094
_journal_page_last 2106
_journal_paper_doi 10.1039/c2dt32057f
_journal_volume 42
_journal_year 2013
_chemical_formula_sum 'C34 H28 Ca N2 O8 P2'
_chemical_formula_weight 694.60
_chemical_name_systematic
;
?
;
_space_group_IT_number 5
_symmetry_cell_setting monoclinic
_symmetry_space_group_name_Hall 'C 2y'
_symmetry_space_group_name_H-M 'C 1 2 1'
_atom_sites_solution_hydrogens geom
_atom_sites_solution_primary direct
_atom_sites_solution_secondary difmap
_audit_creation_method SHELXL-97
_cell_angle_alpha 90.000(5)
_cell_angle_beta 111.975(5)
_cell_angle_gamma 90.000(5)
_cell_formula_units_Z 2
_cell_length_a 24.606(5)
_cell_length_b 5.763(5)
_cell_length_c 12.118(5)
_cell_measurement_reflns_used 250
_cell_measurement_temperature 298
_cell_measurement_theta_max 31.0
_cell_measurement_theta_min 1.8
_cell_volume 1593.5(16)
_computing_cell_refinement 'SMART APEX II'
_computing_data_collection 'SMART APEX II (Bruker,2010)'
_computing_data_reduction 'SAINT (Bruker,2000)'
_computing_molecular_graphics 'Ortep-3v2 for windows (Farrugia, 1997)'
_computing_publication_material 'PLATON (Spek, 2008)'
_computing_structure_refinement 'SHELXL-97 (Sheldrick, 2008)'
_computing_structure_solution 'SHELXS-97 (Sheldrick, 2008)'
_diffrn_ambient_temperature 298
_diffrn_measured_fraction_theta_full 0.976
_diffrn_measured_fraction_theta_max 0.976
_diffrn_measurement_device_type 'CCD area detector'
_diffrn_measurement_method 'phi and omega scans'
_diffrn_radiation_monochromator graphite
_diffrn_radiation_source 'fine-focus sealed tube'
_diffrn_radiation_type MoK\a
_diffrn_radiation_wavelength 0.71073
_diffrn_reflns_av_R_equivalents 0.0287
_diffrn_reflns_av_sigmaI/netI 0.0374
_diffrn_reflns_limit_h_max 33
_diffrn_reflns_limit_h_min -34
_diffrn_reflns_limit_k_max 8
_diffrn_reflns_limit_k_min -8
_diffrn_reflns_limit_l_max 17
_diffrn_reflns_limit_l_min -14
_diffrn_reflns_number 15277
_diffrn_reflns_theta_full 31.05
_diffrn_reflns_theta_max 31.05
_diffrn_reflns_theta_min 1.78
_exptl_absorpt_coefficient_mu 0.354
_exptl_absorpt_correction_T_max 0.8859
_exptl_absorpt_correction_T_min 0.8268
_exptl_absorpt_correction_type multi-scan
_exptl_absorpt_process_details
;
'XPREP' - A PROGRAM DATA PREPARATION & RECIPROCAL
SPACE EXPLORATION,
Bruker Analytical X-ray Systems, 1997
;
_exptl_crystal_colour colourless
_exptl_crystal_density_diffrn 1.448
_exptl_crystal_density_method 'not measured'
_exptl_crystal_description block
_exptl_crystal_F_000 720
_exptl_crystal_size_max 0.25
_exptl_crystal_size_mid 0.15
_exptl_crystal_size_min 0.10
_refine_diff_density_max 0.299
_refine_diff_density_min -0.284
_refine_diff_density_rms 0.046
_refine_ls_abs_structure_details 'Flack H D (1983), Acta Cryst. A39, 876-881'
_refine_ls_abs_structure_Flack 0.99(4)
_refine_ls_extinction_method none
_refine_ls_goodness_of_fit_ref 1.067
_refine_ls_hydrogen_treatment noref
_refine_ls_matrix_type full
_refine_ls_number_parameters 213
_refine_ls_number_reflns 4858
_refine_ls_number_restraints 1
_refine_ls_restrained_S_all 1.067
_refine_ls_R_factor_all 0.0473
_refine_ls_R_factor_gt 0.0394
_refine_ls_shift/su_max 0.002
_refine_ls_shift/su_mean 0.000
_refine_ls_structure_factor_coef Fsqd
_refine_ls_weighting_details 'calc w=1/[\s^2^(Fo^2^)+(0.0466P)^2^+0.2979P] where P=(Fo^2^+2Fc^2^)/3'
_refine_ls_weighting_scheme calc
_refine_ls_wR_factor_gt 0.0901
_refine_ls_wR_factor_ref 0.0948
_reflns_number_gt 4195
_reflns_number_total 4858
_reflns_threshold_expression >2\s(I)
_cod_data_source_file c2dt32057f.txt
_cod_data_source_block complex7
_cod_depositor_comments
;
The following automatic conversions were performed:

'_symmetry_cell_setting' value 'Monoclinic' changed to 'monoclinic'
according to /home/saulius/struct/CIF-dictionaries/cif_core.dic
dictionary named 'cif_core.dic' version 2.4.2 from 2011-04-26.

Automatic conversion script
Id: cif_fix_values 1891 2012-01-12 08:04:46Z andrius 
;
_cod_original_sg_symbol_H-M C2
_cod_database_code 7020828

loop_
_symmetry_equiv_pos_as_xyz
'x, y, z'
'-x, y, -z'
'x+1/2, y+1/2, z'
'-x+1/2, y+1/2, -z'

loop_
_atom_site_label
_atom_site_type_symbol
_atom_site_fract_x
_atom_site_fract_y
_atom_site_fract_z
_atom_site_U_iso_or_equiv
_atom_site_adp_type
_atom_site_occupancy
_atom_site_symmetry_multiplicity
_atom_site_calc_flag
_atom_site_refinement_flags
C1 C 0.66704(8) 0.6235(4) 0.98134(18) 0.0351(5) Uani 1 1 d .
C2 C 0.69636(10) 0.7982(5) 0.9482(2) 0.0478(6) Uani 1 1 d .
H2 H 0.7112 0.9249 0.9979 0.057 Uiso 1 1 calc R
C3 C 0.70330(12) 0.7825(6) 0.8405(2) 0.0609(7) Uani 1 1 d .
H3 H 0.7236 0.8981 0.8185 0.073 Uiso 1 1 calc R
C4 C 0.68067(13) 0.5992(6) 0.7657(2) 0.0648(9) Uani 1 1 d .
H4 H 0.6848 0.5915 0.6926 0.078 Uiso 1 1 calc R
C5 C 0.65130(12) 0.4240(6) 0.8000(2) 0.0640(8) Uani 1 1 d .
H5 H 0.6362 0.2982 0.7498 0.077 Uiso 1 1 calc R
C6 C 0.64444(10) 0.4355(5) 0.9081(2) 0.0503(6) Uani 1 1 d .
H6 H 0.6249 0.3182 0.9310 0.060 Uiso 1 1 calc R
C7 C 0.64356(8) 0.8782(4) 1.31252(16) 0.0319(4) Uani 1 1 d .
C8 C 0.66930(10) 1.0626(4) 1.27688(19) 0.0393(5) Uani 1 1 d .
H8 H 0.6695 1.0685 1.2003 0.047 Uiso 1 1 calc R
C9 C 0.69478(10) 1.2383(4) 1.3582(2) 0.0470(6) Uani 1 1 d .
H9 H 0.7124 1.3628 1.3356 0.056 Uiso 1 1 calc R
C10 C 0.69451(11) 1.2317(5) 1.4717(2) 0.0547(7) Uani 1 1 d .
H10 H 0.7119 1.3505 1.5253 0.066 Uiso 1 1 calc R
C11 C 0.66834(11) 1.0478(5) 1.5052(2) 0.0539(7) Uani 1 1 d .
H11 H 0.6679 1.0431 1.5816 0.065 Uiso 1 1 calc R
C12 C 0.64260(10) 0.8694(4) 1.42574(18) 0.0428(5) Uani 1 1 d .
H12 H 0.6249 0.7454 1.4485 0.051 Uiso 1 1 calc R
C13 C 0.52412(11) -0.0489(4) 0.75420(18) 0.0422(5) Uani 1 1 d .
H13 H 0.5412 -0.1693 0.8069 0.051 Uiso 1 1 calc R
C14 C 0.52434(10) -0.0616(4) 0.64028(18) 0.0410(5) Uani 1 1 d .
H14 H 0.5407 -0.1892 0.6172 0.049 Uiso 1 1 calc R
C15 C 0.50003(8) 0.1174(3) 0.56125(14) 0.0311(5) Uani 1 1 d .
C16 C 0.47600(11) 0.3005(4) 0.60069(18) 0.0427(5) Uani 1 1 d .
H16 H 0.4596 0.4253 0.5506 0.051 Uiso 1 1 calc R
C17 C 0.47645(11) 0.2976(4) 0.71485(19) 0.0438(5) Uani 1 1 d .
H17 H 0.4590 0.4203 0.7390 0.053 Uiso 1 1 calc R
N1 N 0.50064(7) 0.1279(3) 0.79210(13) 0.0352(4) Uani 1 1 d .
O1 O 0.66305(5) 0.6383(3) 1.09278(11) 0.0356(3) Uani 1 1 d .
O2 O 0.56718(7) 0.4447(3) 1.06900(14) 0.0384(4) Uani 1 1 d .
O3 O 0.61814(6) 0.6901(3) 1.24053(11) 0.0357(3) Uani 1 1 d .
O4 O 0.57185(7) 0.8799(3) 1.03749(12) 0.0337(3) Uani 1 1 d .
P1 P 0.599415(16) 0.66590(9) 1.10014(3) 0.02559(10) Uani 1 1 d .
Ca1 Ca 0.5000 0.15604(9) 1.0000 0.02104(10) Uani 1 2 d S

loop_
_atom_site_aniso_label
_atom_site_aniso_U_11
_atom_site_aniso_U_22
_atom_site_aniso_U_33
_atom_site_aniso_U_23
_atom_site_aniso_U_13
_atom_site_aniso_U_12
C1 0.0278(8) 0.0368(13) 0.0419(10) -0.0016(9) 0.0144(8) 0.0039(8)
C2 0.0467(13) 0.0438(14) 0.0545(15) -0.0029(11) 0.0209(11) -0.0060(10)
C3 0.0642(17) 0.0630(18) 0.0654(17) 0.0081(14) 0.0356(14) -0.0037(14)
C4 0.0656(16) 0.085(3) 0.0515(15) -0.0031(15) 0.0312(13) 0.0042(16)
C5 0.0625(16) 0.074(2) 0.0599(17) -0.0278(15) 0.0286(14) -0.0085(15)
C6 0.0486(13) 0.0483(14) 0.0614(15) -0.0146(12) 0.0292(12) -0.0075(12)
C7 0.0310(10) 0.0303(10) 0.0289(9) -0.0025(8) 0.0049(7) 0.0014(8)
C8 0.0427(11) 0.0348(11) 0.0363(11) -0.0006(9) 0.0101(9) -0.0048(9)
C9 0.0443(12) 0.0364(12) 0.0508(14) -0.0044(10) 0.0071(10) -0.0045(10)
C10 0.0517(14) 0.0472(15) 0.0501(14) -0.0189(11) 0.0019(11) 0.0028(11)
C11 0.0599(16) 0.0635(17) 0.0336(12) -0.0133(12) 0.0121(11) 0.0063(13)
C12 0.0466(12) 0.0476(14) 0.0347(11) 0.0012(10) 0.0159(9) 0.0008(10)
C13 0.0651(14) 0.0383(12) 0.0252(10) 0.0056(9) 0.0189(9) 0.0099(11)
C14 0.0604(13) 0.0372(12) 0.0286(10) -0.0002(9) 0.0204(9) 0.0124(11)
C15 0.0368(9) 0.0368(13) 0.0222(8) -0.0011(7) 0.0139(7) -0.0013(8)
C16 0.0626(14) 0.0427(12) 0.0286(10) 0.0096(9) 0.0237(9) 0.0166(11)
C17 0.0619(14) 0.0427(12) 0.0354(11) 0.0034(9) 0.0281(10) 0.0148(11)
N1 0.0469(9) 0.0382(11) 0.0237(7) 0.0009(7) 0.0169(6) 0.0009(8)
O1 0.0272(6) 0.0394(9) 0.0389(7) -0.0046(7) 0.0108(5) 0.0022(7)
O2 0.0422(8) 0.0303(8) 0.0414(8) -0.0048(6) 0.0141(7) -0.0109(6)
O3 0.0483(7) 0.0286(8) 0.0278(6) -0.0002(6) 0.0114(5) -0.0078(7)
O4 0.0370(8) 0.0306(7) 0.0320(7) 0.0027(6) 0.0112(6) 0.0090(6)
P1 0.0266(2) 0.0219(2) 0.0274(2) -0.0008(2) 0.00915(16) -0.0008(2)
Ca1 0.0291(2) 0.0176(2) 0.01799(19) 0.000 0.01058(15) 0.000

loop_
_atom_type_symbol
_atom_type_description
_atom_type_scat_dispersion_real
_atom_type_scat_dispersion_imag
_atom_type_scat_source
C C 0.0033 0.0016 'International Tables Vol C Tables 4.2.6.8 and 6.1.1.4'
H H 0.0000 0.0000 'International Tables Vol C Tables 4.2.6.8 and 6.1.1.4'
N N 0.0061 0.0033 'International Tables Vol C Tables 4.2.6.8 and 6.1.1.4'
O O 0.0106 0.0060 'International Tables Vol C Tables 4.2.6.8 and 6.1.1.4'
P P 0.1023 0.0942 'International Tables Vol C Tables 4.2.6.8 and 6.1.1.4'
Ca Ca 0.2262 0.3064 'International Tables Vol C Tables 4.2.6.8 and 6.1.1.4'

loop_
_geom_angle_atom_site_label_1
_geom_angle_atom_site_label_2
_geom_angle_atom_site_label_3
_geom_angle
_geom_angle_site_symmetry_1
_geom_angle_site_symmetry_3
C6 C1 C2 120.9(2) . .
C6 C1 O1 121.0(2) . .
C2 C1 O1 118.08(19) . .
C3 C2 C1 119.3(2) . .
C4 C3 C2 120.9(3) . .
C3 C4 C5 119.4(3) . .
C6 C5 C4 120.6(3) . .
C1 C6 C5 119.0(2) . .
C12 C7 O3 115.14(19) . .
C12 C7 C8 121.1(2) . .
O3 C7 C8 123.70(19) . .
C7 C8 C9 118.4(2) . .
C10 C9 C8 121.2(2) . .
C11 C10 C9 119.5(2) . .
C10 C11 C12 120.5(2) . .
C7 C12 C11 119.2(2) . .
N1 C13 C14 123.2(2) . .
C15 C14 C13 119.29(19) . .
C16 C15 C14 117.47(17) . .
C16 C15 C15 120.42(14) . 2_656
C14 C15 C15 122.10(14) . 2_656
C17 C16 C15 119.63(19) . .
N1 C17 C16 123.2(2) . .
C17 N1 C13 117.15(17) . .
C17 N1 Ca1 119.05(14) . .
C13 N1 Ca1 123.80(13) . .
C1 O1 P1 118.88(11) . .
P1 O2 Ca1 167.16(11) . .
C7 O3 P1 128.53(13) . .
P1 O4 Ca1 148.69(9) . 1_565
O4 P1 O2 119.47(9) . .
O4 P1 O3 111.72(9) . .
O2 P1 O3 105.20(8) . .
O4 P1 O1 108.89(9) . .
O2 P1 O1 110.00(10) . .
O3 P1 O1 99.74(7) . .
O2 Ca1 O2 85.88(10) . 2_657
O2 Ca1 O4 168.85(5) . 2_647
O2 Ca1 O4 91.97(7) 2_657 2_647
O2 Ca1 O4 91.97(7) . 1_545
O2 Ca1 O4 168.85(5) 2_657 1_545
O4 Ca1 O4 92.17(10) 2_647 1_545
O2 Ca1 N1 97.96(6) . .
O2 Ca1 N1 87.44(6) 2_657 .
O4 Ca1 N1 92.86(6) 2_647 .
O4 Ca1 N1 82.02(5) 1_545 .
O2 Ca1 N1 87.44(6) . 2_657
O2 Ca1 N1 97.96(6) 2_657 2_657
O4 Ca1 N1 82.02(5) 2_647 2_657
O4 Ca1 N1 92.86(6) 1_545 2_657
N1 Ca1 N1 172.65(9) . 2_657

loop_
_geom_bond_atom_site_label_1
_geom_bond_atom_site_label_2
_geom_bond_distance
_geom_bond_site_symmetry_2
C1 C6 1.379(3) .
C1 C2 1.383(3) .
C1 O1 1.393(2) .
C2 C3 1.382(3) .
C3 C4 1.368(4) .
C4 C5 1.392(4) .
C5 C6 1.383(3) .
C7 C12 1.382(3) .
C7 O3 1.385(2) .
C7 C8 1.386(3) .
C8 C9 1.388(3) .
C9 C10 1.379(4) .
C10 C11 1.377(4) .
C11 C12 1.389(3) .
C13 N1 1.334(3) .
C13 C14 1.384(3) .
C14 C15 1.382(3) .
C15 C16 1.380(3) .
C15 C15 1.484(3) 2_656
C16 C17 1.379(3) .
C17 N1 1.330(3) .
N1 Ca1 2.5306(18) .
O1 P1 1.6092(13) .
O2 P1 1.4739(18) .
O2 Ca1 2.2726(18) .
O3 P1 1.5935(14) .
O4 P1 1.4738(18) .
O4 Ca1 2.2943(18) 1_565
Ca1 O2 2.2726(19) 2_657
Ca1 O4 2.2943(18) 2_647
Ca1 O4 2.2943(18) 1_545
Ca1 N1 2.5306(18) 2_657
